data_7063087
loop_
_publ_author_name
'Butrymowicz-Kubiak, A.'
'Luba, W.'
'Madajska, K.'
'Muzio\/l, T.'
'Szyma\'nska, I. B.'

_publ_section_title
;
 Pivalate complexes of copper(ii) with aliphatic amines as potential
 precursors for depositing nanomaterials from the gas phase
;
_journal_issue 14
_journal_name_full 'New Journal of Chemistry'
_journal_page_first 6232
_journal_page_last 6245
_journal_paper_doi 10.1039/D3NJ04959K
_journal_volume 48
_journal_year 2024
_chemical_formula_moiety '(Cu 2+)3, (C5 H9 O2 1-)4, (O H 1-)2, (C3 H9 N)2'
_chemical_formula_sum 'C26 H56 Cu3 N2 O10'
_chemical_formula_weight 747.34
_chemical_properties_physical 'Air-sensitive,Moisture-sensitive,unstable during diffraction experiments'
_space_group_crystal_system triclinic
_space_group_IT_number 2
_space_group_name_Hall '-P 1'
_space_group_name_H-M_alt 'P -1'
_symmetry_cell_setting triclinic
_symmetry_Int_Tables_number 2
_symmetry_space_group_name_H-M 'P -1'
_atom_sites_solution_hydrogens geom
_audit_creation_method SHELXL-2018/1
_audit_update_record
;
2023-05-09 deposited with the CCDC.	2024-02-22 downloaded from the CCDC.
;
_cell_angle_alpha 109.72(2)
_cell_angle_beta 99.887(15)
_cell_angle_gamma 103.83(2)
_cell_formula_units_Z 1
_cell_length_a 6.2514(12)
_cell_length_b 12.462(4)
_cell_length_c 12.7926(14)
_cell_measurement_reflns_used 1557
_cell_measurement_temperature 100(2)
_cell_measurement_theta_max 77.1170
_cell_measurement_theta_min 3.8270
_cell_volume 875.6(4)
_computing_cell_refinement 'CrysAlisPro 1.171.42.55a (Rigaku OD, 2022)'
_computing_data_collection 'CrysAlisPro 1.171.42.55a (Rigaku OD, 2022)'
_computing_data_reduction 'CrysAlisPro 1.171.42.55a (Rigaku OD, 2022)'
_computing_molecular_graphics 'Olex2 1.3 (Dolomanov, 2009)'
_computing_publication_material ciftab
_computing_structure_refinement 'SHELXL-2018/1 (Sheldrick, 2018)'
_computing_structure_solution 'Olex2 1.3 (Dolomanov, 2009)'
_diffrn_ambient_temperature 100(2)
_diffrn_detector_area_resol_mean 10.0000
_diffrn_measured_fraction_theta_full 0.887
_diffrn_measured_fraction_theta_max 0.882
_diffrn_measurement_device_type 'XtaLAB Synergy, Dualflex, HyPix'
_diffrn_measurement_method '\w scans'
_diffrn_radiation_probe x-ray
_diffrn_radiation_type CuK\a
_diffrn_radiation_wavelength 1.54184
_diffrn_reflns_av_R_equivalents 0.1132
_diffrn_reflns_av_unetI/netI 0.1432
_diffrn_reflns_Laue_measured_fraction_full 0.887
_diffrn_reflns_Laue_measured_fraction_max 0.882
_diffrn_reflns_limit_h_max 6
_diffrn_reflns_limit_h_min -7
_diffrn_reflns_limit_k_max 14
_diffrn_reflns_limit_k_min -14
_diffrn_reflns_limit_l_max 15
_diffrn_reflns_limit_l_min -15
_diffrn_reflns_number 6231
_diffrn_reflns_point_group_measured_fraction_full 0.887
_diffrn_reflns_point_group_measured_fraction_max 0.882
_diffrn_reflns_theta_full 67.684
_diffrn_reflns_theta_max 68.199
_diffrn_reflns_theta_min 3.819
_diffrn_source 'micro-focus sealed X-ray tube'
_diffrn_source_type 'PhotonJet (Cu) X-ray Source'
_exptl_absorpt_coefficient_mu 2.532
_exptl_absorpt_correction_T_max 1.000
_exptl_absorpt_correction_T_min 0.806
_exptl_absorpt_correction_type gaussian
_exptl_absorpt_process_details
;
CrysAlisPro 1.171.42.55a (Rigaku Oxford Diffraction, 2022)
Numerical absorption correction based on gaussian integration over
a multifaceted crystal model
Empirical absorption correction using spherical harmonics,
implemented in SCALE3 ABSPACK scaling algorithm.
;
_exptl_crystal_colour 'light blue'
_exptl_crystal_density_diffrn 1.417
_exptl_crystal_description 'tiny needle'
_exptl_crystal_F_000 393
_exptl_crystal_size_max 0.100
_exptl_crystal_size_mid 0.030
_exptl_crystal_size_min 0.020
_refine_diff_density_max 1.919
_refine_diff_density_min -1.063
_refine_diff_density_rms 0.176
_refine_ls_extinction_method none
_refine_ls_goodness_of_fit_ref 1.032
_refine_ls_hydrogen_treatment mixed
_refine_ls_matrix_type full
_refine_ls_number_parameters 199
_refine_ls_number_reflns 2831
_refine_ls_number_restraints 29
_refine_ls_restrained_S_all 1.028
_refine_ls_R_factor_all 0.1846
_refine_ls_R_factor_gt 0.1094
_refine_ls_shift/su_max 0.008
_refine_ls_shift/su_mean 0.000
_refine_ls_structure_factor_coef Fsqd
_refine_ls_weighting_details 'w=1/[\s^2^(Fo^2^)+(0.2000P)^2^] where P=(Fo^2^+2Fc^2^)/3'
_refine_ls_weighting_scheme calc
_refine_ls_wR_factor_gt 0.2815
_refine_ls_wR_factor_ref 0.3288
_reflns_Friedel_coverage 0.000
_reflns_number_gt 1473
_reflns_number_total 2831
_reflns_threshold_expression 'I > 2\s(I)'
_cod_data_source_file d3nj04959k2.cif
_cod_data_source_block new-wl5-3D-R1-25shape
_cod_depositor_comments 'Adding full bibliography for 7063085--7063088.cif.'
_cod_original_cell_volume 875.5(4)
_cod_database_code 7063087
_shelx_shelxl_version_number 2018/1
_shelx_space_group_comment
;
The symmetry employed for this shelxl refinement is uniquely defined
by the following loop, which should always be used as a source of
symmetry information in preference to the above space-group names.
They are only intended as comments.
;
_shelx_estimated_absorpt_t_min 0.786
_shelx_estimated_absorpt_t_max 0.951

loop_
_space_group_symop_operation_xyz
'x, y, z'
'-x, -y, -z'

loop_
_atom_site_label
_atom_site_type_symbol
_atom_site_fract_x
_atom_site_fract_y
_atom_site_fract_z
_atom_site_U_iso_or_equiv
_atom_site_adp_type
_atom_site_occupancy
_atom_site_site_symmetry_order
_atom_site_calc_flag
_atom_site_refinement_flags_posn
_atom_site_refinement_flags_adp
_atom_site_refinement_flags_occupancy
_atom_site_disorder_assembly
_atom_site_disorder_group
Cu1 Cu 0.500000 0.500000 0.500000 0.0448(7) Uani 1 2 d S . P . .
Cu2 Cu 0.8779(3) 0.42765(15) 0.37045(13) 0.0489(7) Uani 1 1 d . . . . .
O1 O 0.6895(12) 0.2593(8) 0.3114(8) 0.058(2) Uani 1 1 d . . . . .
O2 O 0.3890(14) 0.3249(9) 0.2991(8) 0.067(3) Uani 1 1 d . . . . .
C2 C 0.475(2) 0.2393(11) 0.2837(10) 0.054(3) Uani 1 1 d . . . . .
C3 C 0.323(2) 0.1087(12) 0.2232(14) 0.069(3) Uani 1 1 d D U . . .
C4 C 0.076(2) 0.0952(14) 0.2312(14) 0.074(5) Uani 1 1 d . . . . .
H4A H 0.078(2) 0.137(4) 0.298(7) 0.111 Uiso 1 1 calc R U . . .
H4B H 0.007(8) 0.024(7) 0.215(2) 0.111 Uiso 1 1 calc R U . . .
H4C H 0.010(7) 0.118(3) 0.185(5) 0.111 Uiso 1 1 calc R U . . .
C5 C 0.423(3) 0.0281(18) 0.266(2) 0.068(4) Uani 0.75 1 d . U P A 1
H5A H 0.536198 0.007255 0.225585 0.102 Uiso 0.75 1 calc R U P A 1
H5B H 0.300415 -0.045534 0.251226 0.102 Uiso 0.75 1 calc R U P A 1
H5C H 0.497171 0.069865 0.349236 0.102 Uiso 0.75 1 calc R U P A 1
C6 C 0.319(5) 0.0780(17) 0.097(2) 0.077(5) Uani 0.75 1 d . U P A 1
H6A H 0.294458 0.143333 0.074980 0.116 Uiso 0.75 1 calc R U P A 1
H6B H 0.193661 0.003129 0.048015 0.116 Uiso 0.75 1 calc R U P A 1
H6C H 0.464954 0.067699 0.085797 0.116 Uiso 0.75 1 calc R U P A 1
C7 C 0.380(9) 0.044(6) 0.306(5) 0.068(4) Uani 0.25 1 d D U P A 2
H7A H 0.469057 -0.007623 0.275461 0.102 Uiso 0.25 1 calc R U P A 2
H7B H 0.237008 -0.004319 0.311338 0.102 Uiso 0.25 1 calc R U P A 2
H7C H 0.469291 0.105078 0.383067 0.102 Uiso 0.25 1 calc R U P A 2
C8 C 0.319(15) 0.029(5) 0.107(4) 0.077(5) Uani 0.25 1 d D U P A 2
H8A H 0.298944 0.069230 0.053921 0.116 Uiso 0.25 1 calc R U P A 2
H8B H 0.192072 -0.045991 0.080021 0.116 Uiso 0.25 1 calc R U P A 2
H8C H 0.464258 0.011588 0.110717 0.116 Uiso 0.25 1 calc R U P A 2
O11 O 0.4207(13) 0.3782(8) 0.5657(7) 0.056(2) Uani 1 1 d . . . . .
O12 O 0.1345(12) 0.4116(8) 0.6424(8) 0.059(2) Uani 1 1 d . . . . .
C12 C 0.2765(18) 0.3558(12) 0.6207(11) 0.055(3) Uani 1 1 d . . . . .
C13 C 0.279(2) 0.2561(13) 0.6605(12) 0.061(3) Uani 1 1 d D . . . .
C14 C 0.061(5) 0.194(3) 0.682(3) 0.094(11) Uani 0.6 1 d D U P B 1
H14A H 0.005003 0.254546 0.730428 0.142 Uiso 0.6 1 calc R U P B 1
H14B H 0.093208 0.142206 0.721816 0.142 Uiso 0.6 1 calc R U P B 1
H14C H -0.055797 0.144855 0.608248 0.142 Uiso 0.6 1 calc R U P B 1
C17 C 0.148(7) 0.261(4) 0.753(4) 0.094(11) Uani 0.4 1 d D . P B 2
H17A H -0.009261 0.257054 0.721090 0.142 Uiso 0.4 1 calc R U P B 2
H17B H 0.224952 0.336601 0.820618 0.142 Uiso 0.4 1 calc R U P B 2
H17C H 0.145862 0.192952 0.774767 0.142 Uiso 0.4 1 calc R U P B 2
C15 C 0.505(3) 0.296(2) 0.750(2) 0.128(8) Uani 1 1 d D . . . .
H15A H 0.481674 0.323111 0.827228 0.192 Uiso 1 1 calc R U . . .
H15B H 0.613450 0.362490 0.742633 0.192 Uiso 1 1 calc R U . . .
H15C H 0.565402 0.228600 0.737758 0.192 Uiso 1 1 calc R U . . .
C16 C 0.307(4) 0.143(2) 0.567(2) 0.123(7) Uani 1 1 d . . . . .
H16A H 0.167443 0.102801 0.502210 0.185 Uiso 1 1 calc R U . . .
H16B H 0.333265 0.086559 0.601879 0.185 Uiso 1 1 calc R U . . .
H16C H 0.438000 0.169082 0.538651 0.185 Uiso 1 1 calc R U . . .
N21 N 1.0134(15) 0.4045(10) 0.2378(8) 0.051(2) Uani 1 1 d . . . . .
H21A H 1.074199 0.469258 0.240760 0.077 Uiso 1 1 calc R U . . .
H21B H 1.111203 0.376346 0.249021 0.077 Uiso 1 1 calc R U . . .
C22 C 0.870(2) 0.3309(14) 0.1167(11) 0.064(4) Uani 1 1 d . . . . .
H22 H 0.798469 0.247243 0.110285 0.076 Uiso 1 1 calc R U . . .
C23 C 0.678(2) 0.3821(16) 0.0900(13) 0.075(4) Uani 1 1 d . . . . .
H23A H 0.576(9) 0.3802(16) 0.148(5) 0.113 Uiso 1 1 calc R U . . .
H23B H 0.575(9) 0.330(5) 0.005(7) 0.113 Uiso 1 1 calc R U . . .
H23C H 0.749(6) 0.472(8) 0.0994(15) 0.113 Uiso 1 1 calc R U . . .
C24 C 1.008(2) 0.3246(17) 0.0328(12) 0.087(6) Uani 1 1 d . . . . .
H24A H 1.074(8) 0.393(8) 0.0390(13) 0.130 Uiso 1 1 calc R U . . .
H24B H 0.923(10) 0.285(5) -0.034(8) 0.130 Uiso 1 1 calc R U . . .
H24C H 1.105(12) 0.292(4) 0.0461(19) 0.130 Uiso 1 1 calc R U . . .
O31 O 0.7915(10) 0.4675(7) 0.5137(6) 0.0423(18) Uani 1 1 d . . . . .
H31 H 0.758051 0.390494 0.525571 0.063 Uiso 1 1 calc R U . . .

loop_
_atom_site_aniso_label
_atom_site_aniso_U_11
_atom_site_aniso_U_22
_atom_site_aniso_U_33
_atom_site_aniso_U_23
_atom_site_aniso_U_13
_atom_site_aniso_U_12
Cu1 0.0230(11) 0.0656(16) 0.0575(15) 0.0373(13) 0.0188(11) 0.0101(11)
Cu2 0.0369(10) 0.0600(12) 0.0475(10) 0.0234(9) 0.0189(8) 0.0036(9)
O1 0.024(4) 0.066(6) 0.084(6) 0.028(5) 0.023(4) 0.008(4)
O2 0.045(5) 0.079(7) 0.076(6) 0.028(5) 0.016(5) 0.020(5)
C2 0.054(8) 0.052(8) 0.049(7) 0.022(6) 0.012(6) 0.005(7)
C3 0.036(6) 0.045(8) 0.102(8) 0.010(6) 0.020(7) -0.003(6)
C4 0.046(7) 0.081(11) 0.099(11) 0.038(9) 0.036(8) 0.011(8)
C5 0.025(8) 0.052(9) 0.126(11) 0.030(9) 0.043(8) 0.003(7)
C6 0.067(10) 0.026(10) 0.104(8) 0.000(7) 0.025(10) -0.011(11)
C7 0.025(8) 0.052(9) 0.126(11) 0.030(9) 0.043(8) 0.003(7)
C8 0.067(10) 0.026(10) 0.104(8) 0.000(7) 0.025(10) -0.011(11)
O11 0.046(4) 0.067(6) 0.078(6) 0.045(5) 0.037(4) 0.018(4)
O12 0.034(4) 0.088(6) 0.081(6) 0.056(5) 0.030(4) 0.020(5)
C12 0.032(6) 0.078(9) 0.073(8) 0.048(7) 0.023(6) 0.019(7)
C13 0.046(7) 0.071(9) 0.082(9) 0.050(8) 0.028(7) 0.013(7)
C14 0.08(2) 0.09(2) 0.16(3) 0.07(2) 0.09(2) 0.045(18)
C17 0.08(2) 0.09(2) 0.16(3) 0.07(2) 0.09(2) 0.045(18)
C15 0.080(12) 0.16(2) 0.18(2) 0.112(19) 0.010(14) 0.035(14)
C16 0.125(17) 0.121(17) 0.17(2) 0.091(16) 0.075(16) 0.044(15)
N21 0.033(5) 0.068(7) 0.058(6) 0.033(6) 0.018(5) 0.009(5)
C22 0.048(7) 0.091(10) 0.052(7) 0.028(7) 0.024(7) 0.014(8)
C23 0.039(7) 0.112(13) 0.070(9) 0.040(9) 0.009(7) 0.016(8)
C24 0.051(8) 0.130(16) 0.060(9) 0.020(9) 0.025(7) 0.015(9)
O31 0.023(3) 0.053(5) 0.054(4) 0.026(4) 0.014(3) 0.010(3)

loop_
_atom_type_symbol
_atom_type_description
_atom_type_scat_dispersion_real
_atom_type_scat_dispersion_imag
_atom_type_scat_source
C C 0.0181 0.0091 'International Tables Vol C Tables 4.2.6.8 and 6.1.1.4'
H H 0.0000 0.0000 'International Tables Vol C Tables 4.2.6.8 and 6.1.1.4'
N N 0.0311 0.0180 'International Tables Vol C Tables 4.2.6.8 and 6.1.1.4'
O O 0.0492 0.0322 'International Tables Vol C Tables 4.2.6.8 and 6.1.1.4'
Cu Cu -1.9646 0.5888 'International Tables Vol C Tables 4.2.6.8 and 6.1.1.4'

loop_
_geom_angle_atom_site_label_1
_geom_angle_atom_site_label_2
_geom_angle_atom_site_label_3
_geom_angle
_geom_angle_site_symmetry_1
_geom_angle_site_symmetry_3
_geom_angle_publ_flag
O31 Cu1 O31 180.0(5) 2_666 . ?
O31 Cu1 O11 83.6(3) 2_666 2_666 ?
O31 Cu1 O11 96.4(3) . 2_666 ?
O31 Cu1 O11 96.4(3) 2_666 . ?
O31 Cu1 O11 83.6(3) . . ?
O11 Cu1 O11 180.0 2_666 . ?
O31 Cu2 O1 93.0(3) . . ?
O31 Cu2 N21 171.3(4) . . ?
O1 Cu2 N21 94.1(4) . . ?
O31 Cu2 O12 92.8(3) . 2_666 ?
O1 Cu2 O12 140.0(3) . 2_666 ?
N21 Cu2 O12 85.1(4) . 2_666 ?
O31 Cu2 O31 81.6(3) . 2_766 ?
O1 Cu2 O31 135.1(3) . 2_766 ?
N21 Cu2 O31 89.8(3) . 2_766 ?
O12 Cu2 O31 84.8(3) 2_666 2_766 ?
C2 O1 Cu2 115.6(8) . . ?
O2 C2 O1 121.7(12) . . ?
O2 C2 C3 121.0(11) . . ?
O1 C2 C3 117.2(12) . . ?
C2 C3 C6 103.6(12) . . ?
C2 C3 C5 111.7(13) . . ?
C6 C3 C5 109.6(15) . . ?
C2 C3 C4 111.2(11) . . ?
C6 C3 C4 107.6(15) . . ?
C5 C3 C4 112.6(12) . . ?
C2 C3 C8 123(3) . . ?
C4 C3 C8 110(4) . . ?
C2 C3 C7 107(3) . . ?
C4 C3 C7 95(2) . . ?
C8 C3 C7 107(4) . . ?
C3 C4 H4A 109.5 . . ?
C3 C4 H4B 109.5 . . ?
H4A C4 H4B 109.5 . . ?
C3 C4 H4C 109.5 . . ?
H4A C4 H4C 109.5 . . ?
H4B C4 H4C 109.5 . . ?
C3 C5 H5A 109.5 . . ?
C3 C5 H5B 109.5 . . ?
H5A C5 H5B 109.5 . . ?
C3 C5 H5C 109.5 . . ?
H5A C5 H5C 109.5 . . ?
H5B C5 H5C 109.5 . . ?
C3 C6 H6A 109.5 . . ?
C3 C6 H6B 109.5 . . ?
H6A C6 H6B 109.5 . . ?
C3 C6 H6C 109.5 . . ?
H6A C6 H6C 109.5 . . ?
H6B C6 H6C 109.5 . . ?
C3 C7 H7A 109.5 . . ?
C3 C7 H7B 109.5 . . ?
H7A C7 H7B 109.5 . . ?
C3 C7 H7C 109.5 . . ?
H7A C7 H7C 109.5 . . ?
H7B C7 H7C 109.5 . . ?
C3 C8 H8A 109.5 . . ?
C3 C8 H8B 109.5 . . ?
H8A C8 H8B 109.5 . . ?
C3 C8 H8C 109.4 . . ?
H8A C8 H8C 109.5 . . ?
H8B C8 H8C 109.5 . . ?
C12 O11 Cu1 133.7(8) . . ?
C12 O12 Cu2 129.8(7) . 2_666 ?
O11 C12 O12 124.1(11) . . ?
O11 C12 C13 116.5(10) . . ?
O12 C12 C13 119.4(10) . . ?
C14 C13 C12 117.6(16) . . ?
C14 C13 C15 119(2) . . ?
C12 C13 C15 107.2(13) . . ?
C12 C13 C17 111(2) . . ?
C15 C13 C17 91(2) . . ?
C14 C13 C16 99.0(16) . . ?
C12 C13 C16 113.2(12) . . ?
C15 C13 C16 98.8(16) . . ?
C17 C13 C16 129(2) . . ?
C13 C14 H14A 109.5 . . ?
C13 C14 H14B 109.5 . . ?
H14A C14 H14B 109.5 . . ?
C13 C14 H14C 109.5 . . ?
H14A C14 H14C 109.5 . . ?
H14B C14 H14C 109.5 . . ?
C13 C17 H17A 109.5 . . ?
C13 C17 H17B 109.5 . . ?
H17A C17 H17B 109.5 . . ?
C13 C17 H17C 109.5 . . ?
H17A C17 H17C 109.5 . . ?
H17B C17 H17C 109.5 . . ?
C13 C15 H15A 109.5 . . ?
C13 C15 H15B 109.5 . . ?
H15A C15 H15B 109.5 . . ?
C13 C15 H15C 109.5 . . ?
H15A C15 H15C 109.5 . . ?
H15B C15 H15C 109.5 . . ?
C13 C16 H16A 109.5 . . ?
C13 C16 H16B 109.5 . . ?
H16A C16 H16B 109.5 . . ?
C13 C16 H16C 109.5 . . ?
H16A C16 H16C 109.5 . . ?
H16B C16 H16C 109.5 . . ?
C22 N21 Cu2 121.5(7) . . ?
C22 N21 H21A 107.0 . . ?
Cu2 N21 H21A 107.0 . . ?
C22 N21 H21B 107.0 . . ?
Cu2 N21 H21B 107.0 . . ?
H21A N21 H21B 106.7 . . ?
N21 C22 C24 112.0(10) . . ?
N21 C22 C23 109.2(11) . . ?
C24 C22 C23 111.3(12) . . ?
N21 C22 H22 108.1 . . ?
C24 C22 H22 108.1 . . ?
C23 C22 H22 108.1 . . ?
C22 C23 H23A 109.5 . . ?
C22 C23 H23B 109.5 . . ?
H23A C23 H23B 109.5 . . ?
C22 C23 H23C 109.5 . . ?
H23A C23 H23C 109.5 . . ?
H23B C23 H23C 109.5 . . ?
C22 C24 H24A 109.5 . . ?
C22 C24 H24B 109.5 . . ?
H24A C24 H24B 109.5 . . ?
C22 C24 H24C 109.5 . . ?
H24A C24 H24C 109.5 . . ?
H24B C24 H24C 109.5 . . ?
Cu2 O31 Cu1 112.9(4) . . ?
Cu2 O31 Cu2 98.4(3) . 2_766 ?
Cu1 O31 Cu2 131.1(4) . 2_766 ?
Cu2 O31 H31 103.9 . . ?
Cu1 O31 H31 103.9 . . ?
Cu2 O31 H31 103.9 2_766 . ?

loop_
_geom_bond_atom_site_label_1
_geom_bond_atom_site_label_2
_geom_bond_distance
_geom_bond_site_symmetry_2
_geom_bond_publ_flag
Cu1 O31 1.951(6) 2_666 ?
Cu1 O31 1.951(6) . ?
Cu1 O11 1.975(8) 2_666 ?
Cu1 O11 1.975(7) . ?
Cu2 O31 1.936(7) . ?
Cu2 O1 1.950(9) . ?
Cu2 N21 1.990(8) . ?
Cu2 O12 2.083(9) 2_666 ?
Cu2 O31 2.127(7) 2_766 ?
O1 C2 1.268(15) . ?
O2 C2 1.277(15) . ?
C2 C3 1.519(17) . ?
C3 C6 1.53(3) . ?
C3 C5 1.50(2) . ?
C3 C4 1.536(16) . ?
C3 C8 1.47(4) . ?
C3 C7 1.57(4) . ?
C4 H4A 0.83(8) . ?
C4 H4B 0.83(8) . ?
C4 H4C 0.83(8) . ?
C5 H5A 0.9800 . ?
C5 H5B 0.9800 . ?
C5 H5C 0.9800 . ?
C6 H6A 0.9800 . ?
C6 H6B 0.9800 . ?
C6 H6C 0.9800 . ?
C7 H7A 0.9800 . ?
C7 H7B 0.9800 . ?
C7 H7C 0.9800 . ?
C8 H8A 0.9800 . ?
C8 H8B 0.9800 . ?
C8 H8C 0.9800 . ?
O11 C12 1.271(12) . ?
O12 C12 1.265(14) . ?
C12 C13 1.495(17) . ?
C13 C14 1.52(2) . ?
C13 C15 1.51(2) . ?
C13 C17 1.54(3) . ?
C13 C16 1.58(3) . ?
C14 H14A 0.9801 . ?
C14 H14B 0.9801 . ?
C14 H14C 0.9801 . ?
C17 H17A 0.9801 . ?
C17 H17B 0.9801 . ?
C17 H17C 0.9801 . ?
C15 H15A 0.9801 . ?
C15 H15B 0.9801 . ?
C15 H15C 0.9801 . ?
C16 H16A 0.9801 . ?
C16 H16B 0.9801 . ?
C16 H16C 0.9801 . ?
N21 C22 1.488(17) . ?
N21 H21A 0.7900 . ?
N21 H21B 0.7900 . ?
C22 C24 1.482(16) . ?
C22 C23 1.53(2) . ?
C22 H22 1.0000 . ?
C23 H23A 1.05(9) . ?
C23 H23B 1.05(9) . ?
C23 H23C 1.05(9) . ?
C24 H24A 0.83(10) . ?
C24 H24B 0.83(10) . ?
C24 H24C 0.83(10) . ?
O31 H31 1.0000 . ?

loop_
_geom_torsion_atom_site_label_1
_geom_torsion_atom_site_label_2
_geom_torsion_atom_site_label_3
_geom_torsion_atom_site_label_4
_geom_torsion
_geom_torsion_site_symmetry_1
_geom_torsion_site_symmetry_2
_geom_torsion_site_symmetry_3
_geom_torsion_site_symmetry_4
_geom_torsion_publ_flag
Cu2 O1 C2 O2 -3.3(15) . . . . ?
Cu2 O1 C2 C3 172.4(9) . . . . ?
O2 C2 C3 C6 92.1(16) . . . . ?
O1 C2 C3 C6 -83.7(16) . . . . ?
O2 C2 C3 C5 -150.0(13) . . . . ?
O1 C2 C3 C5 34.2(17) . . . . ?
O2 C2 C3 C4 -23.3(18) . . . . ?
O1 C2 C3 C4 160.9(12) . . . . ?
O2 C2 C3 C8 110(4) . . . . ?
O1 C2 C3 C8 -66(4) . . . . ?
O2 C2 C3 C7 -126(2) . . . . ?
O1 C2 C3 C7 58(2) . . . . ?
Cu1 O11 C12 O12 3(2) . . . . ?
Cu1 O11 C12 C13 -177.3(9) . . . . ?
Cu2 O12 C12 O11 -13.4(19) 2_666 . . . ?
Cu2 O12 C12 C13 166.9(9) 2_666 . . . ?
O11 C12 C13 C14 -156.3(19) . . . . ?
O12 C12 C13 C14 23(2) . . . . ?
O11 C12 C13 C15 66.1(18) . . . . ?
O12 C12 C13 C15 -114.1(16) . . . . ?
O11 C12 C13 C17 164(2) . . . . ?
O12 C12 C13 C17 -16(3) . . . . ?
O11 C12 C13 C16 -41.8(18) . . . . ?
O12 C12 C13 C16 138.0(14) . . . . ?
Cu2 N21 C22 C24 -179.0(10) . . . . ?
Cu2 N21 C22 C23 57.3(14) . . . . ?
